data_4330134
loop_
_publ_author_name
'Laura Cherchi'
'Alessandro Fumagalli'
'Serena Fedi'
'Piero Zanello'
'Fabrizia Fabrizi De Biani'
'Franco Laschi'
'Luigi Garlaschelli'
'Piero Macchi'
'Angelo Sironi'

_publ_contact_author_address
;
Department of Structural Chemistry
University of Milan
Via Venezian 21
Milano, Italy
;
_publ_contact_author_email angelo.sironi@unimi.it
_publ_contact_author_fax '+39 02 50314454'
_publ_contact_author_name 'Sironi, Angelo'
_publ_contact_author_phone '+39 02 50314448'
_publ_section_title
;
 Synthesis, Reactivity, Electrochemical Behavior, and Crystal Structure of
 a Family of Multivalent Metal Carbido-Carbonyl Clusters Based on the
 Rh10(C)2Au4-6Framework
;
_journal_name_full 'Inorganic Chemistry'
_journal_page_first 9171
_journal_page_last 9180
_journal_paper_doi 10.1021/ic201613j
_journal_volume 51
_journal_year 2012
_chemical_formula_moiety 'C92 H60 Au4 O18 P4 Rh10, 2(C16 H36 N), 2(C4 H8 O)'
_chemical_formula_sum 'C132 H148 Au4 N2 O20 P4 Rh10'
_chemical_formula_weight 4023.37
_chemical_name_systematic
;
 ?
;
_space_group_IT_number 14
_symmetry_cell_setting monoclinic
_symmetry_space_group_name_Hall '-P 2yn'
_symmetry_space_group_name_H-M 'P 1 21/n 1'
_atom_sites_solution_hydrogens geom
_atom_sites_solution_primary direct
_atom_sites_solution_secondary difmap
_audit_creation_date 2012-02-19T14:58:27-00:00
_audit_creation_method 'WinGX routine CIF_UPDATE'
_cell_angle_alpha 90
_cell_angle_beta 113.049(2)
_cell_angle_gamma 90
_cell_formula_units_Z 2
_cell_length_a 15.675(3)
_cell_length_b 27.297(5)
_cell_length_c 17.166(3)
_cell_measurement_temperature 293(2)
_cell_volume 6759(2)
_computing_structure_refinement 'SHELXL-97 (Sheldrick, 1997)'
_computing_structure_solution 'SHELXS-97 (Sheldrick, 1990)'
_diffrn_ambient_temperature 293(2)
_diffrn_measured_fraction_theta_full 0.997
_diffrn_measured_fraction_theta_max 0.997
_diffrn_measurement_device_type area
_diffrn_measurement_method w-scan
_diffrn_radiation_monochromator graphite
_diffrn_radiation_type MoK\a
_diffrn_radiation_wavelength 0.71069
_diffrn_reflns_av_R_equivalents 0.0521
_diffrn_reflns_av_unetI/netI 0.0557
_diffrn_reflns_limit_h_max 20
_diffrn_reflns_limit_h_min -20
_diffrn_reflns_limit_k_max 35
_diffrn_reflns_limit_k_min -35
_diffrn_reflns_limit_l_max 22
_diffrn_reflns_limit_l_min -22
_diffrn_reflns_number 56807
_diffrn_reflns_theta_full 27.51
_diffrn_reflns_theta_max 27.51
_diffrn_reflns_theta_min 1.97
_exptl_absorpt_coefficient_mu 5.618
_exptl_absorpt_correction_T_max 1.000
_exptl_absorpt_correction_T_min 0.589
_exptl_absorpt_correction_type empirical
_exptl_crystal_colour brown
_exptl_crystal_density_diffrn 1.977
_exptl_crystal_description prismatic
_exptl_crystal_F_000 3880
_exptl_crystal_size_max 0.30
_exptl_crystal_size_mid 0.15
_exptl_crystal_size_min 0.10
_refine_diff_density_max 1.747
_refine_diff_density_min -0.945
_refine_diff_density_rms 0.145
_refine_ls_extinction_method none
_refine_ls_goodness_of_fit_ref 1.012
_refine_ls_hydrogen_treatment constr
_refine_ls_matrix_type full
_refine_ls_number_parameters 745
_refine_ls_number_reflns 15498
_refine_ls_number_restraints 5
_refine_ls_restrained_S_all 1.015
_refine_ls_R_factor_all 0.0679
_refine_ls_R_factor_gt 0.036
_refine_ls_shift/su_max 0.007
_refine_ls_shift/su_mean 0
_refine_ls_structure_factor_coef Fsqd
_refine_ls_weighting_details 'calc w=1/[\s^2^(Fo^2^)+(0.0104P)^2^+20.7718P] where P=(Fo^2^+2Fc^2^)/3'
_refine_ls_weighting_scheme calc
_refine_ls_wR_factor_gt 0.0588
_refine_ls_wR_factor_ref 0.0674
_reflns_number_gt 11194
_reflns_number_total 15498
_reflns_threshold_expression >2sigma(I)
_cod_data_source_file ic201613j_si_001_2.cif
_cod_data_source_block fu40b
_cod_database_code 4330134

loop_
_symmetry_equiv_pos_as_xyz
'x, y, z'
'-x+1/2, y+1/2, -z+1/2'
'-x, -y, -z'
'x-1/2, -y-1/2, z-1/2'

loop_
_atom_site_label
_atom_site_type_symbol
_atom_site_fract_x
_atom_site_fract_y
_atom_site_fract_z
_atom_site_U_iso_or_equiv
_atom_site_adp_type
_atom_site_occupancy
_atom_site_symmetry_multiplicity
_atom_site_calc_flag
_atom_site_refinement_flags
Rh1 Rh 0.94053(3) 0.467841(14) 0.00721(2) 0.02113(9) Uani 1 1 d .
Rh2 Rh 1.03138(3) 0.380387(15) -0.01886(3) 0.02872(10) Uani 1 1 d .
Rh3 Rh 0.81520(3) 0.536720(16) 0.03248(3) 0.02997(10) Uani 1 1 d .
Rh4 Rh 0.85428(3) 0.558725(15) -0.10706(2) 0.02449(9) Uani 1 1 d .
Rh5 Rh 0.99789(3) 0.550057(15) 0.14318(2) 0.02610(10) Uani 1 1 d .
C C 0.9409(3) 0.54241(18) 0.0142(3) 0.0228(11) Uiso 1 1 d .
C1 C 0.8459(4) 0.4302(2) 0.0181(3) 0.0378(14) Uani 1 1 d .
C2 C 0.9993(5) 0.3152(2) -0.0205(4) 0.0518(18) Uani 1 1 d .
C3 C 0.7090(5) 0.5163(3) 0.0468(4) 0.0500(17) Uani 1 1 d .
C4 C 0.7772(4) 0.5577(2) -0.2240(4) 0.0381(14) Uani 1 1 d .
C5 C 1.0584(4) 0.5398(2) 0.2617(4) 0.0361(14) Uani 1 1 d .
C24 C 0.8825(4) 0.6308(2) -0.1049(4) 0.0381(14) Uani 1 1 d .
C25 C 1.0316(4) 0.6219(2) 0.1484(4) 0.0358(14) Uani 1 1 d .
C34 C 0.7403(4) 0.5702(2) -0.0755(4) 0.0370(14) Uani 1 1 d .
C35 C 0.8688(4) 0.5659(2) 0.1489(4) 0.0396(15) Uani 1 1 d .
O1 O 0.7905(3) 0.40330(17) 0.0219(3) 0.0564(13) Uani 1 1 d .
O2 O 0.9758(4) 0.27557(19) -0.0187(4) 0.096(2) Uani 1 1 d .
O4 O 0.7255(3) 0.55906(17) -0.2929(3) 0.0649(14) Uani 1 1 d .
O3 O 0.6451(4) 0.5024(2) 0.0567(4) 0.093(2) Uani 1 1 d .
O5 O 1.0923(3) 0.53559(17) 0.3332(2) 0.0579(13) Uani 1 1 d .
O24 O 0.8552(3) 0.66356(15) -0.1518(3) 0.0621(14) Uani 1 1 d .
O25 O 1.0634(3) 0.65080(15) 0.2022(3) 0.0534(12) Uani 1 1 d .
O34 O 0.6689(3) 0.58951(17) -0.1087(3) 0.0544(12) Uani 1 1 d .
O35 O 0.8445(3) 0.58507(19) 0.1973(3) 0.0666(15) Uani 1 1 d .
Au1 Au 0.819215(15) 0.457533(8) -0.154857(13) 0.03035(6) Uani 1 1 d .
P1 P 0.68776(10) 0.42285(5) -0.25302(9) 0.0314(3) Uani 1 1 d .
C111 C 0.6809(4) 0.3563(2) -0.2429(3) 0.0340(13) Uani 1 1 d .
C112 C 0.7365(4) 0.3347(2) -0.1680(4) 0.0457(16) Uani 1 1 d .
H112 H 0.7771 0.3537 -0.1242 0.055 Uiso 1 1 calc R
C113 C 0.7322(5) 0.2847(2) -0.1577(4) 0.061(2) Uani 1 1 d .
H113 H 0.7701 0.2703 -0.1067 0.073 Uiso 1 1 calc R
C114 C 0.6738(5) 0.2564(2) -0.2207(5) 0.059(2) Uani 1 1 d .
H114 H 0.6723 0.2227 -0.2134 0.07 Uiso 1 1 calc R
C115 C 0.6171(5) 0.2775(3) -0.2948(5) 0.059(2) Uani 1 1 d .
H115 H 0.5754 0.2584 -0.3378 0.071 Uiso 1 1 calc R
C116 C 0.6217(5) 0.3276(2) -0.3061(4) 0.0478(17) Uani 1 1 d .
H116 H 0.584 0.3417 -0.3574 0.057 Uiso 1 1 calc R
C121 C 0.5798(4) 0.4448(2) -0.2490(3) 0.0351(13) Uani 1 1 d .
C122 C 0.4930(4) 0.4332(2) -0.3071(4) 0.0500(17) Uani 1 1 d .
H122 H 0.4873 0.4142 -0.3539 0.06 Uiso 1 1 calc R
C123 C 0.4147(5) 0.4489(3) -0.2977(4) 0.059(2) Uani 1 1 d .
H123 H 0.3566 0.4398 -0.3371 0.07 Uiso 1 1 calc R
C124 C 0.4215(5) 0.4779(3) -0.2301(5) 0.065(2) Uani 1 1 d .
H124 H 0.3684 0.4894 -0.2245 0.078 Uiso 1 1 calc R
C125 C 0.5069(5) 0.4897(3) -0.1715(5) 0.077(3) Uani 1 1 d .
H125 H 0.5122 0.509 -0.1252 0.093 Uiso 1 1 calc R
C126 C 0.5855(5) 0.4732(3) -0.1806(4) 0.060(2) Uani 1 1 d .
H126 H 0.6434 0.4814 -0.14 0.072 Uiso 1 1 calc R
C131 C 0.6741(4) 0.4306(2) -0.3627(3) 0.0370(14) Uani 1 1 d .
C132 C 0.6226(4) 0.4696(2) -0.4110(4) 0.0462(16) Uani 1 1 d .
H132 H 0.5904 0.4905 -0.3894 0.055 Uiso 1 1 calc R
C133 C 0.6204(5) 0.4765(3) -0.4917(4) 0.059(2) Uani 1 1 d .
H133 H 0.5864 0.5026 -0.5239 0.071 Uiso 1 1 calc R
C134 C 0.6658(6) 0.4467(3) -0.5249(5) 0.073(3) Uani 1 1 d .
H134 H 0.6623 0.4518 -0.5797 0.088 Uiso 1 1 calc R
C135 C 0.7172(6) 0.4088(3) -0.4774(5) 0.068(2) Uani 1 1 d .
H135 H 0.749 0.3881 -0.4999 0.082 Uiso 1 1 calc R
C136 C 0.7220(5) 0.4010(2) -0.3968(4) 0.0501(17) Uani 1 1 d .
H136 H 0.758 0.3754 -0.3648 0.06 Uiso 1 1 calc R
Au2 Au 1.009171(16) 0.444349(8) 0.174027(13) 0.03357(6) Uani 1 1 d .
P2 P 0.99192(11) 0.40115(6) 0.28198(9) 0.0346(4) Uani 1 1 d .
C211 C 0.9245(4) 0.3454(2) 0.2463(4) 0.0412(15) Uani 1 1 d .
C212 C 0.9172(5) 0.3242(2) 0.1711(4) 0.0539(18) Uani 1 1 d .
H212 H 0.9441 0.3395 0.138 0.065 Uiso 1 1 calc R
C213 C 0.8708(6) 0.2808(3) 0.1443(5) 0.074(2) Uani 1 1 d .
H213 H 0.8676 0.2671 0.0937 0.088 Uiso 1 1 calc R
C214 C 0.8290(6) 0.2572(3) 0.1904(6) 0.079(3) Uani 1 1 d .
H214 H 0.797 0.228 0.1713 0.095 Uiso 1 1 calc R
C215 C 0.8357(6) 0.2779(3) 0.2656(6) 0.075(2) Uani 1 1 d .
H215 H 0.8085 0.2621 0.2982 0.089 Uiso 1 1 calc R
C216 C 0.8819(5) 0.3216(3) 0.2937(5) 0.0564(19) Uani 1 1 d .
H216 H 0.8846 0.3353 0.3443 0.068 Uiso 1 1 calc R
C221 C 1.0970(4) 0.3805(2) 0.3689(3) 0.0374(14) Uani 1 1 d .
C222 C 1.1101(5) 0.3329(2) 0.3994(4) 0.0503(17) Uani 1 1 d .
H222 H 1.0654 0.3092 0.3732 0.06 Uiso 1 1 calc R
C223 C 1.1895(5) 0.3205(3) 0.4688(4) 0.061(2) Uani 1 1 d .
H223 H 1.1977 0.2884 0.4886 0.073 Uiso 1 1 calc R
C224 C 1.2554(5) 0.3545(3) 0.5083(4) 0.062(2) Uani 1 1 d .
H224 H 1.308 0.3458 0.5553 0.074 Uiso 1 1 calc R
C225 C 1.2441(5) 0.4018(3) 0.4783(4) 0.0582(19) Uani 1 1 d .
H225 H 1.2893 0.4252 0.5046 0.07 Uiso 1 1 calc R
C226 C 1.1646(5) 0.4144(3) 0.4083(4) 0.0503(17) Uani 1 1 d .
H226 H 1.1573 0.4464 0.3881 0.06 Uiso 1 1 calc R
C231 C 0.9345(4) 0.4362(2) 0.3378(4) 0.0381(14) Uani 1 1 d .
C232 C 0.9496(5) 0.4281(3) 0.4222(4) 0.059(2) Uani 1 1 d .
H232 H 0.9892 0.4031 0.452 0.071 Uiso 1 1 calc R
C233 C 0.9067(5) 0.4566(3) 0.4620(5) 0.070(2) Uani 1 1 d .
H233 H 0.9162 0.4503 0.5181 0.083 Uiso 1 1 calc R
C234 C 0.8504(5) 0.4938(3) 0.4194(5) 0.068(2) Uani 1 1 d .
H234 H 0.8221 0.5133 0.4467 0.082 Uiso 1 1 calc R
C235 C 0.8350(5) 0.5030(3) 0.3367(5) 0.059(2) Uani 1 1 d .
H235 H 0.7971 0.5289 0.3081 0.071 Uiso 1 1 calc R
C236 C 0.8762(4) 0.4736(2) 0.2960(4) 0.0469(16) Uani 1 1 d .
H236 H 0.8642 0.4792 0.2392 0.056 Uiso 1 1 calc R
N1 N 0.5347(3) 0.71345(17) 0.7941(3) 0.0398(12) Uani 1 1 d .
C11N C 0.6245(4) 0.7160(2) 0.8713(4) 0.0476(17) Uani 1 1 d .
H11A H 0.6098 0.7158 0.9212 0.057 Uiso 1 1 calc R
H11B H 0.6597 0.6865 0.873 0.057 Uiso 1 1 calc R
C12N C 0.6857(5) 0.7594(3) 0.8772(5) 0.062(2) Uani 1 1 d .
H12A H 0.6526 0.7893 0.878 0.075 Uiso 1 1 calc R
H12B H 0.7012 0.7603 0.8277 0.075 Uiso 1 1 calc R
C13N C 0.7735(6) 0.7566(3) 0.9561(5) 0.083(3) Uani 1 1 d .
H13A H 0.8046 0.726 0.9554 0.1 Uiso 1 1 calc R
H13B H 0.8143 0.783 0.9546 0.1 Uiso 1 1 calc R
C14N C 0.7599(9) 0.7598(6) 1.0364(6) 0.196(8) Uani 1 1 d .
H14A H 0.8188 0.7574 1.0832 0.294 Uiso 1 1 calc R
H14B H 0.7206 0.7335 1.0392 0.294 Uiso 1 1 calc R
H14C H 0.7315 0.7906 1.0389 0.294 Uiso 1 1 calc R
C21N C 0.4766(5) 0.7590(2) 0.7848(4) 0.0462(16) Uani 1 1 d .
H21A H 0.4226 0.7567 0.732 0.055 Uiso 1 1 calc R
H21B H 0.5125 0.7871 0.7804 0.055 Uiso 1 1 calc R
C22N C 0.4439(6) 0.7686(3) 0.8554(5) 0.066(2) Uani 1 1 d .
H22A H 0.4957 0.7656 0.9095 0.079 Uiso 1 1 calc R
H22B H 0.3978 0.7443 0.8533 0.079 Uiso 1 1 calc R
C23N C 0.4017(6) 0.8200(3) 0.8471(6) 0.079(3) Uani 1 1 d .
H23A H 0.3607 0.8256 0.7886 0.094 Uiso 1 1 calc R
H23B H 0.3649 0.8218 0.8811 0.094 Uiso 1 1 calc R
C24N C 0.4728(7) 0.8590(3) 0.8743(6) 0.105(4) Uani 1 1 d .
H24A H 0.443 0.8904 0.8668 0.158 Uiso 1 1 calc R
H24B H 0.5095 0.8574 0.8409 0.158 Uiso 1 1 calc R
H24C H 0.512 0.8545 0.9329 0.158 Uiso 1 1 calc R
C31N C 0.4843(4) 0.6679(2) 0.8047(4) 0.0465(16) Uani 1 1 d .
H31A H 0.5237 0.6398 0.8093 0.056 Uiso 1 1 calc R
H31B H 0.4763 0.6707 0.8578 0.056 Uiso 1 1 calc R
C32N C 0.3903(5) 0.6580(3) 0.7350(4) 0.0573(19) Uani 1 1 d .
H32A H 0.3488 0.685 0.7316 0.069 Uiso 1 1 calc R
H32B H 0.3968 0.6557 0.6811 0.069 Uiso 1 1 calc R
C33N C 0.3491(6) 0.6108(3) 0.7513(6) 0.081(3) Uani 1 1 d .
H33A H 0.2898 0.6053 0.705 0.097 Uiso 1 1 calc R
H33B H 0.3896 0.5839 0.7519 0.097 Uiso 1 1 calc R
C34N C 0.3351(7) 0.6105(4) 0.8321(6) 0.108(4) Uani 1 1 d .
H34A H 0.3096 0.5795 0.8385 0.163 Uiso 1 1 calc R
H34B H 0.2932 0.6363 0.8314 0.163 Uiso 1 1 calc R
H34C H 0.3936 0.6154 0.8786 0.163 Uiso 1 1 calc R
C41N C 0.5538(4) 0.7103(2) 0.7138(4) 0.0439(16) Uani 1 1 d .
H41A H 0.4949 0.7073 0.6659 0.053 Uiso 1 1 calc R
H41B H 0.582 0.7408 0.7074 0.053 Uiso 1 1 calc R
C42N C 0.6155(5) 0.6686(3) 0.7103(4) 0.060(2) Uani 1 1 d .
H42A H 0.6776 0.6738 0.7526 0.072 Uiso 1 1 calc R
H42B H 0.5923 0.6381 0.7234 0.072 Uiso 1 1 calc R
C43N C 0.6196(5) 0.6646(3) 0.6245(4) 0.0575(19) Uani 1 1 d .
H43A H 0.6295 0.6971 0.6067 0.069 Uiso 1 1 calc R
H43B H 0.6729 0.6448 0.6297 0.069 Uiso 1 1 calc R
C44N C 0.5364(6) 0.6433(4) 0.5573(6) 0.106(4) Uani 1 1 d .
H44A H 0.5449 0.6426 0.5049 0.159 Uiso 1 1 calc R
H44B H 0.4831 0.6628 0.5506 0.159 Uiso 1 1 calc R
H44C H 0.5271 0.6105 0.5728 0.159 Uiso 1 1 calc R
O1S O 0.5400(7) 0.6897(4) 0.0279(6) 0.169(4) Uiso 1 1 d D
C2S C 0.4655(14) 0.6890(9) 0.0532(14) 0.307(12) Uiso 1 1 d D
H2S1 H 0.4546 0.7213 0.0711 0.368 Uiso 1 1 calc R
H2S2 H 0.4094 0.6777 0.0078 0.368 Uiso 1 1 calc R
C3S C 0.4943(15) 0.6561(8) 0.1208(13) 0.260(10) Uiso 1 1 d D
H3S1 H 0.4548 0.6274 0.1059 0.312 Uiso 1 1 calc R
H3S2 H 0.489 0.6713 0.1698 0.312 Uiso 1 1 calc R
C4S C 0.5972(18) 0.6407(11) 0.1428(15) 0.419(19) Uiso 1 1 d D
H4S1 H 0.6417 0.6649 0.1765 0.503 Uiso 1 1 calc R
H4S2 H 0.6122 0.6087 0.1692 0.503 Uiso 1 1 calc R
C5S C 0.5860(14) 0.6405(7) 0.0582(13) 0.259(10) Uiso 1 1 d D
H5S1 H 0.5466 0.6137 0.0274 0.311 Uiso 1 1 calc R
H5S2 H 0.6452 0.6383 0.0528 0.311 Uiso 1 1 calc R

loop_
_atom_site_aniso_label
_atom_site_aniso_U_11
_atom_site_aniso_U_22
_atom_site_aniso_U_33
_atom_site_aniso_U_23
_atom_site_aniso_U_13
_atom_site_aniso_U_12
Rh1 0.0243(2) 0.0192(2) 0.01875(19) -0.00009(15) 0.00727(16) 0.00056(16)
Rh2 0.0349(2) 0.0193(2) 0.0280(2) -0.00182(17) 0.00807(19) 0.00131(18)
Rh3 0.0272(2) 0.0365(3) 0.0274(2) 0.00084(19) 0.01203(18) 0.0036(2)
Rh4 0.0278(2) 0.0215(2) 0.0209(2) 0.00168(16) 0.00600(17) 0.00163(18)
Rh5 0.0307(2) 0.0265(2) 0.0200(2) -0.00269(16) 0.00865(17) 0.00036(18)
C1 0.047(4) 0.037(4) 0.027(3) 0.001(2) 0.013(3) 0.000(3)
C2 0.068(5) 0.032(4) 0.040(4) -0.001(3) 0.005(3) 0.000(3)
C3 0.043(4) 0.070(5) 0.041(4) 0.008(3) 0.021(3) 0.002(4)
C4 0.042(4) 0.028(3) 0.038(3) 0.003(3) 0.009(3) 0.002(3)
C5 0.034(3) 0.039(3) 0.034(3) -0.009(3) 0.011(3) -0.005(3)
C24 0.041(4) 0.024(3) 0.046(4) 0.004(3) 0.014(3) 0.002(3)
C25 0.047(4) 0.027(3) 0.036(3) -0.008(3) 0.020(3) 0.001(3)
C34 0.035(4) 0.035(3) 0.040(3) 0.002(3) 0.014(3) 0.002(3)
C35 0.038(4) 0.044(4) 0.036(3) -0.004(3) 0.014(3) -0.002(3)
O1 0.050(3) 0.060(3) 0.061(3) 0.003(2) 0.023(2) -0.026(2)
O2 0.124(5) 0.037(3) 0.087(4) 0.006(3) -0.002(4) -0.029(3)
O4 0.075(4) 0.066(3) 0.028(2) 0.007(2) -0.006(2) 0.000(3)
O3 0.068(4) 0.123(5) 0.110(5) 0.016(4) 0.058(4) -0.012(4)
O5 0.079(3) 0.068(3) 0.020(2) -0.002(2) 0.012(2) -0.010(3)
O24 0.077(3) 0.030(2) 0.052(3) 0.014(2) -0.005(3) -0.005(2)
O25 0.081(3) 0.039(3) 0.037(2) -0.016(2) 0.019(2) -0.014(2)
O34 0.035(3) 0.066(3) 0.060(3) 0.022(2) 0.017(2) 0.017(2)
O35 0.064(3) 0.090(4) 0.058(3) -0.028(3) 0.036(3) 0.008(3)
Au1 0.02960(12) 0.02877(12) 0.02577(11) -0.00270(9) 0.00336(9) -0.00112(10)
P1 0.0317(8) 0.0303(8) 0.0260(7) -0.0026(6) 0.0047(6) -0.0015(6)
C111 0.041(3) 0.028(3) 0.033(3) -0.002(2) 0.015(3) -0.007(3)
C112 0.053(4) 0.035(4) 0.037(3) -0.002(3) 0.005(3) -0.002(3)
C113 0.084(6) 0.043(4) 0.048(4) 0.013(3) 0.019(4) 0.010(4)
C114 0.075(5) 0.035(4) 0.064(5) -0.004(4) 0.026(4) -0.008(4)
C115 0.067(5) 0.045(4) 0.063(5) -0.020(4) 0.023(4) -0.025(4)
C116 0.057(4) 0.041(4) 0.037(4) -0.007(3) 0.010(3) -0.009(3)
C121 0.028(3) 0.038(3) 0.031(3) 0.002(3) 0.003(2) 0.003(3)
C122 0.041(4) 0.063(5) 0.038(4) -0.010(3) 0.007(3) -0.003(3)
C123 0.031(4) 0.088(6) 0.048(4) -0.008(4) 0.006(3) -0.005(4)
C124 0.035(4) 0.087(6) 0.072(5) -0.005(4) 0.021(4) 0.009(4)
C125 0.047(5) 0.097(7) 0.085(6) -0.044(5) 0.024(4) 0.006(4)
C126 0.040(4) 0.065(5) 0.064(5) -0.031(4) 0.009(3) -0.005(4)
C131 0.034(3) 0.039(4) 0.032(3) -0.003(3) 0.007(3) -0.014(3)
C132 0.046(4) 0.050(4) 0.036(4) 0.005(3) 0.009(3) -0.010(3)
C133 0.063(5) 0.070(5) 0.039(4) 0.015(4) 0.012(4) -0.013(4)
C134 0.076(6) 0.108(7) 0.036(4) 0.004(5) 0.022(4) -0.034(5)
C135 0.089(6) 0.079(6) 0.052(5) -0.020(4) 0.043(5) -0.024(5)
C136 0.059(5) 0.046(4) 0.046(4) -0.009(3) 0.021(3) -0.011(3)
Au2 0.04313(14) 0.03606(13) 0.02235(11) 0.00263(9) 0.01372(9) 0.00062(11)
P2 0.0439(9) 0.0376(9) 0.0244(7) 0.0047(6) 0.0158(7) 0.0016(7)
C211 0.045(4) 0.040(4) 0.035(3) 0.004(3) 0.012(3) 0.001(3)
C212 0.062(5) 0.051(4) 0.050(4) -0.002(3) 0.023(4) -0.007(4)
C213 0.078(6) 0.067(6) 0.072(6) -0.024(4) 0.025(5) -0.020(5)
C214 0.079(6) 0.057(5) 0.101(7) -0.021(5) 0.036(6) -0.024(5)
C215 0.080(6) 0.065(6) 0.092(7) 0.008(5) 0.049(5) -0.019(5)
C216 0.071(5) 0.052(4) 0.059(5) 0.005(4) 0.039(4) -0.004(4)
C221 0.046(4) 0.043(4) 0.027(3) 0.004(3) 0.018(3) 0.006(3)
C222 0.062(5) 0.046(4) 0.041(4) 0.005(3) 0.017(3) 0.005(3)
C223 0.074(5) 0.060(5) 0.047(4) 0.019(4) 0.023(4) 0.023(4)
C224 0.060(5) 0.078(6) 0.043(4) 0.010(4) 0.014(4) 0.023(4)
C225 0.049(4) 0.078(6) 0.040(4) -0.009(4) 0.010(3) 0.003(4)
C226 0.059(5) 0.053(4) 0.038(4) 0.008(3) 0.018(3) 0.005(4)
C231 0.040(4) 0.045(4) 0.033(3) 0.000(3) 0.019(3) 0.004(3)
C232 0.071(5) 0.076(5) 0.039(4) 0.007(3) 0.032(4) 0.019(4)
C233 0.072(5) 0.098(7) 0.048(4) -0.009(4) 0.034(4) 0.006(5)
C234 0.063(5) 0.077(6) 0.078(6) -0.024(5) 0.044(5) 0.000(4)
C235 0.043(4) 0.064(5) 0.075(6) -0.006(4) 0.028(4) 0.009(4)
C236 0.042(4) 0.055(4) 0.042(4) 0.005(3) 0.014(3) 0.001(3)
N1 0.043(3) 0.036(3) 0.040(3) 0.008(2) 0.015(2) 0.004(2)
C11N 0.047(4) 0.056(4) 0.034(3) 0.003(3) 0.010(3) 0.001(3)
C12N 0.058(5) 0.068(5) 0.062(5) -0.003(4) 0.023(4) -0.016(4)
C13N 0.065(6) 0.092(7) 0.072(6) -0.010(5) 0.006(5) -0.019(5)
C14N 0.210(15) 0.30(2) 0.053(7) -0.051(9) 0.029(8) -0.155(14)
C21N 0.054(4) 0.038(4) 0.048(4) 0.006(3) 0.020(3) 0.003(3)
C22N 0.086(6) 0.050(5) 0.076(5) 0.011(4) 0.046(5) 0.015(4)
C23N 0.099(7) 0.055(5) 0.108(7) -0.001(5) 0.069(6) 0.005(5)
C24N 0.165(10) 0.063(6) 0.081(7) -0.010(5) 0.039(7) 0.010(7)
C31N 0.049(4) 0.038(4) 0.048(4) 0.012(3) 0.014(3) 0.000(3)
C32N 0.055(5) 0.060(5) 0.053(4) 0.006(4) 0.017(4) -0.005(4)
C33N 0.070(6) 0.066(6) 0.097(7) 0.006(5) 0.023(5) -0.014(5)
C34N 0.099(8) 0.104(8) 0.115(8) 0.035(7) 0.033(7) -0.038(6)
C41N 0.049(4) 0.045(4) 0.034(3) 0.006(3) 0.013(3) 0.005(3)
C42N 0.059(5) 0.068(5) 0.051(4) 0.007(4) 0.020(4) 0.018(4)
C43N 0.069(5) 0.063(5) 0.043(4) -0.001(3) 0.025(4) 0.009(4)
C44N 0.084(7) 0.145(9) 0.083(7) -0.059(6) 0.026(5) -0.022(6)

loop_
_atom_type_symbol
_atom_type_description
_atom_type_scat_dispersion_real
_atom_type_scat_dispersion_imag
_atom_type_scat_source
C C 0.0033 0.0016 'International Tables Vol C Tables 4.2.6.8 and 6.1.1.4'
H H 0 0 'International Tables Vol C Tables 4.2.6.8 and 6.1.1.4'
N N 0.0061 0.0033 'International Tables Vol C Tables 4.2.6.8 and 6.1.1.4'
O O 0.0106 0.006 'International Tables Vol C Tables 4.2.6.8 and 6.1.1.4'
P P 0.1023 0.0942 'International Tables Vol C Tables 4.2.6.8 and 6.1.1.4'
Rh Rh -1.1178 0.9187 'International Tables Vol C Tables 4.2.6.8 and 6.1.1.4'
Au Au -2.0133 8.8022 'International Tables Vol C Tables 4.2.6.8 and 6.1.1.4'

loop_
_geom_angle_atom_site_label_1
_geom_angle_atom_site_label_2
_geom_angle_atom_site_label_3
_geom_angle
_geom_angle_site_symmetry_1
_geom_angle_site_symmetry_3
C1 Rh1 C 121.8(2) . .
C1 Rh1 C 138.7(2) . 3_765
C Rh1 C 99.48(18) . 3_765
C1 Rh1 Rh1 171.63(18) . 3_765
C Rh1 Rh1 49.91(14) . 3_765
C Rh1 Rh1 49.57(13) 3_765 3_765
C1 Rh1 Au1 77.28(17) . .
C Rh1 Au1 98.59(13) . .
C Rh1 Au1 97.08(13) 3_765 .
Rh1 Rh1 Au1 102.17(2) 3_765 .
C1 Rh1 Au2 76.54(17) . .
C Rh1 Au2 100.55(13) . .
C Rh1 Au2 98.30(13) 3_765 .
Rh1 Rh1 Au2 104.67(2) 3_765 .
Au1 Rh1 Au2 153.036(18) . .
C1 Rh1 Rh3 74.28(18) . .
C Rh1 Rh3 47.48(14) . .
C Rh1 Rh3 146.95(14) 3_765 .
Rh1 Rh1 Rh3 97.39(3) 3_765 .
Au1 Rh1 Rh3 88.646(18) . .
Au2 Rh1 Rh3 90.420(17) . .
C1 Rh1 Rh2 91.11(18) . .
C Rh1 Rh2 147.11(14) . .
C Rh1 Rh2 47.63(13) 3_765 .
Rh1 Rh1 Rh2 97.20(3) 3_765 .
Au1 Rh1 Rh2 86.882(17) . .
Au2 Rh1 Rh2 87.281(16) . .
Rh3 Rh1 Rh2 165.34(2) . .
C1 Rh1 Rh4 120.69(18) . 3_765
C Rh1 Rh4 102.92(13) . 3_765
C Rh1 Rh4 41.01(13) 3_765 3_765
Rh1 Rh1 Rh4 65.62(2) 3_765 3_765
Au1 Rh1 Rh4 135.181(17) . 3_765
Au2 Rh1 Rh4 57.371(12) . 3_765
Rh3 Rh1 Rh4 134.173(19) . 3_765
Rh2 Rh1 Rh4 54.825(15) . 3_765
C1 Rh1 Rh5 109.21(17) . .
C Rh1 Rh5 40.64(13) . .
C Rh1 Rh5 102.56(13) 3_765 .
Rh1 Rh1 Rh5 65.359(19) 3_765 .
Au1 Rh1 Rh5 136.825(18) . .
Au2 Rh1 Rh5 59.934(16) . .
Rh3 Rh1 Rh5 55.073(16) . .
Rh2 Rh1 Rh5 134.015(19) . .
Rh4 Rh1 Rh5 79.631(16) 3_765 .
C1 Rh1 Rh4 109.48(18) . .
C Rh1 Rh4 40.05(13) . .
C Rh1 Rh4 101.29(13) 3_765 .
Rh1 Rh1 Rh4 63.97(2) 3_765 .
Au1 Rh1 Rh4 58.577(14) . .
Au2 Rh1 Rh4 138.258(17) . .
Rh3 Rh1 Rh4 54.646(16) . .
Rh2 Rh1 Rh4 132.40(2) . .
Rh4 Rh1 Rh4 129.592(15) 3_765 .
Rh5 Rh1 Rh4 79.91(2) . .
C1 Rh1 Rh5 120.58(17) . 3_765
C Rh1 Rh5 102.10(14) . 3_765
C Rh1 Rh5 40.21(13) 3_765 3_765
Rh1 Rh1 Rh5 64.499(18) 3_765 3_765
Au1 Rh1 Rh5 56.901(18) . 3_765
Au2 Rh1 Rh5 135.35(2) . 3_765
Rh3 Rh1 Rh5 132.620(18) . 3_765
Rh2 Rh1 Rh5 54.258(14) . 3_765
Rh4 Rh1 Rh5 80.222(19) 3_765 3_765
Rh5 Rh1 Rh5 129.858(17) . 3_765
Rh4 Rh1 Rh5 78.657(18) . 3_765
C2 Rh2 C24 86.4(2) . 3_765
C2 Rh2 C25 86.6(2) . 3_765
C24 Rh2 C25 164.5(2) 3_765 3_765
C2 Rh2 C 175.2(3) . 3_765
C24 Rh2 C 93.8(2) 3_765 3_765
C25 Rh2 C 94.3(2) 3_765 3_765
C2 Rh2 Rh5 133.62(19) . 3_765
C24 Rh2 Rh5 138.46(16) 3_765 3_765
C25 Rh2 Rh5 47.01(16) 3_765 3_765
C Rh2 Rh5 47.38(12) 3_765 3_765
C2 Rh2 Rh4 133.01(19) . 3_765
C24 Rh2 Rh4 46.67(16) 3_765 3_765
C25 Rh2 Rh4 139.22(16) 3_765 3_765
C Rh2 Rh4 47.13(12) 3_765 3_765
Rh5 Rh2 Rh4 92.96(2) 3_765 3_765
C2 Rh2 Rh1 130.4(2) . .
C24 Rh2 Rh1 97.29(16) 3_765 .
C25 Rh2 Rh1 97.77(16) 3_765 .
C Rh2 Rh1 44.86(13) 3_765 .
Rh5 Rh2 Rh1 67.048(18) 3_765 .
Rh4 Rh2 Rh1 65.874(18) 3_765 .
C3 Rh3 C34 91.6(3) . .
C3 Rh3 C35 92.0(3) . .
C34 Rh3 C35 127.7(2) . .
C3 Rh3 C 166.7(3) . .
C34 Rh3 C 94.2(2) . .
C35 Rh3 C 93.9(2) . .
C3 Rh3 Rh4 133.9(2) . .
C34 Rh3 Rh4 48.80(18) . .
C35 Rh3 Rh4 129.01(18) . .
C Rh3 Rh4 47.20(13) . .
C3 Rh3 Rh5 133.3(2) . .
C34 Rh3 Rh5 130.85(17) . .
C35 Rh3 Rh5 49.23(18) . .
C Rh3 Rh5 47.22(13) . .
Rh4 Rh3 Rh5 92.62(2) . .
C3 Rh3 Rh1 121.6(2) . .
C34 Rh3 Rh1 110.47(18) . .
C35 Rh3 Rh1 111.47(18) . .
C Rh3 Rh1 45.16(13) . .
Rh4 Rh3 Rh1 67.304(17) . .
Rh5 Rh3 Rh1 66.759(19) . .
C4 Rh4 C24 94.5(2) . .
C4 Rh4 C 166.2(2) . .
C24 Rh4 C 98.1(2) . .
C4 Rh4 C34 91.3(2) . .
C24 Rh4 C34 93.0(2) . .
C Rh4 C34 93.6(2) . .
C4 Rh4 Rh2 142.02(17) . 3_765
C24 Rh4 Rh2 47.64(17) . 3_765
C Rh4 Rh2 50.46(14) . 3_765
C34 Rh4 Rh2 93.78(16) . 3_765
C4 Rh4 Rh3 130.52(19) . .
C24 Rh4 Rh3 108.53(18) . .
C Rh4 Rh3 49.65(14) . .
C34 Rh4 Rh3 45.80(16) . .
Rh2 Rh4 Rh3 75.41(2) 3_765 .
C4 Rh4 Au2 80.65(19) . 3_765
C24 Rh4 Au2 80.77(18) . 3_765
C Rh4 Au2 95.84(14) . 3_765
C34 Rh4 Au2 169.31(16) . 3_765
Rh2 Rh4 Au2 88.46(2) 3_765 3_765
Rh3 Rh4 Au2 144.567(18) . 3_765
C4 Rh4 Au1 73.23(17) . .
C24 Rh4 Au1 163.93(18) . .
C Rh4 Au1 93.33(14) . .
C34 Rh4 Au1 97.52(16) . .
Rh2 Rh4 Au1 142.745(18) 3_765 .
Rh3 Rh4 Au1 87.477(17) . .
Au2 Rh4 Au1 86.871(14) 3_765 .
C4 Rh4 Rh1 132.81(19) . 3_765
C24 Rh4 Rh1 92.64(17) . 3_765
C Rh4 Rh1 41.23(14) . 3_765
C34 Rh4 Rh1 134.84(16) . 3_765
Rh2 Rh4 Rh1 59.304(16) 3_765 3_765
Rh3 Rh4 Rh1 90.230(19) . 3_765
Au2 Rh4 Rh1 54.684(17) 3_765 3_765
Au1 Rh4 Rh1 88.506(15) . 3_765
C4 Rh4 Rh1 126.36(17) . .
C24 Rh4 Rh1 136.60(17) . .
C Rh4 Rh1 40.02(13) . .
C34 Rh4 Rh1 99.22(16) . .
Rh2 Rh4 Rh1 89.87(2) 3_765 .
Rh3 Rh4 Rh1 58.050(16) . .
Au2 Rh4 Rh1 91.232(17) 3_765 .
Au1 Rh4 Rh1 53.341(15) . .
Rh1 Rh4 Rh1 50.406(15) 3_765 .
C5 Rh5 C25 94.8(2) . .
C5 Rh5 C 165.1(2) . .
C25 Rh5 C 98.2(2) . .
C5 Rh5 C35 93.8(2) . .
C25 Rh5 C35 92.2(2) . .
C Rh5 C35 92.9(2) . .
C5 Rh5 Rh2 142.44(17) . 3_765
C25 Rh5 Rh2 47.81(16) . 3_765
C Rh5 Rh2 50.47(14) . 3_765
C35 Rh5 Rh2 91.32(16) . 3_765
C5 Rh5 Rh3 131.60(17) . .
C25 Rh5 Rh3 109.85(17) . .
C Rh5 Rh3 49.42(14) . .
C35 Rh5 Rh3 46.09(16) . .
Rh2 Rh5 Rh3 75.265(18) 3_765 .
C5 Rh5 Au1 81.04(17) . 3_765
C25 Rh5 Au1 79.99(17) . 3_765
C Rh5 Au1 94.04(14) . 3_765
C35 Rh5 Au1 170.16(16) . 3_765
Rh2 Rh5 Au1 87.808(16) 3_765 3_765
Rh3 Rh5 Au1 142.44(2) . 3_765
C5 Rh5 Au2 72.01(17) . .
C25 Rh5 Au2 162.01(17) . .
C Rh5 Au2 93.73(13) . .
C35 Rh5 Au2 100.67(17) . .
Rh2 Rh5 Au2 143.026(18) 3_765 .
Rh3 Rh5 Au2 88.142(16) . .
Au1 Rh5 Au2 85.786(13) 3_765 .
C5 Rh5 Rh1 125.06(17) . .
C25 Rh5 Rh1 136.63(16) . .
C Rh5 Rh1 40.42(13) . .
C35 Rh5 Rh1 100.53(16) . .
Rh2 Rh5 Rh1 90.25(2) 3_765 .
Rh3 Rh5 Rh1 58.169(15) . .
Au1 Rh5 Rh1 89.275(15) 3_765 .
Au2 Rh5 Rh1 53.333(15) . .
C5 Rh5 Rh1 132.43(18) . 3_765
C25 Rh5 Rh1 91.61(16) . 3_765
C Rh5 Rh1 40.24(14) . 3_765
C35 Rh5 Rh1 133.03(16) . 3_765
Rh2 Rh5 Rh1 58.695(17) 3_765 3_765
Rh3 Rh5 Rh1 89.05(2) . 3_765
Au1 Rh5 Rh1 53.835(12) 3_765 3_765
Au2 Rh5 Rh1 88.797(14) . 3_765
Rh1 Rh5 Rh1 50.142(16) . 3_765
Rh1 C Rh4 99.9(2) . .
Rh1 C Rh5 98.9(2) . .
Rh4 C Rh5 156.2(3) . .
Rh1 C Rh1 80.52(18) . 3_765
Rh4 C Rh1 97.8(2) . 3_765
Rh5 C Rh1 99.5(2) . 3_765
Rh1 C Rh3 87.36(18) . .
Rh4 C Rh3 83.15(17) . .
Rh5 C Rh3 83.36(18) . .
Rh1 C Rh3 167.8(3) 3_765 .
Rh1 C Rh2 168.0(3) . 3_765
Rh4 C Rh2 82.41(17) . 3_765
Rh5 C Rh2 82.16(17) . 3_765
Rh1 C Rh2 87.51(18) 3_765 3_765
Rh3 C Rh2 104.6(2) . 3_765
O1 C1 Rh1 173.7(6) . .
O2 C2 Rh2 175.5(7) . .
O3 C3 Rh3 177.9(7) . .
O4 C4 Rh4 174.4(6) . .
O5 C5 Rh5 176.6(6) . .
O24 C24 Rh4 135.9(5) . .
O24 C24 Rh2 138.2(5) . 3_765
Rh4 C24 Rh2 85.7(2) . 3_765
O25 C25 Rh5 135.5(5) . .
O25 C25 Rh2 138.9(5) . 3_765
Rh5 C25 Rh2 85.2(2) . 3_765
O34 C34 Rh3 140.3(5) . .
O34 C34 Rh4 134.2(5) . .
Rh3 C34 Rh4 85.4(2) . .
O35 C35 Rh3 139.7(5) . .
O35 C35 Rh5 135.5(5) . .
Rh3 C35 Rh5 84.7(2) . .
P1 Au1 Rh1 150.16(4) . .
P1 Au1 Rh5 128.43(4) . 3_765
Rh1 Au1 Rh5 69.264(16) . 3_765
P1 Au1 Rh4 128.54(4) . .
Rh1 Au1 Rh4 68.082(12) . .
Rh5 Au1 Rh4 88.548(14) 3_765 .
C121 P1 C131 105.4(3) . .
C121 P1 C111 103.4(3) . .
C131 P1 C111 103.1(3) . .
C121 P1 Au1 114.67(19) . .
C131 P1 Au1 114.81(19) . .
C111 P1 Au1 114.12(19) . .
C116 C111 C112 118.7(5) . .
C116 C111 P1 122.8(5) . .
C112 C111 P1 118.5(4) . .
C111 C112 C113 120.1(6) . .
C114 C113 C112 120.9(7) . .
C113 C114 C115 119.7(6) . .
C114 C115 C116 119.8(6) . .
C111 C116 C115 120.8(6) . .
C122 C121 C126 117.6(6) . .
C122 C121 P1 124.6(5) . .
C126 C121 P1 117.7(4) . .
C123 C122 C121 121.4(6) . .
C122 C123 C124 120.2(6) . .
C125 C124 C123 119.3(7) . .
C124 C125 C126 120.3(7) . .
C125 C126 C121 121.2(6) . .
C136 C131 C132 118.6(6) . .
C136 C131 P1 120.4(5) . .
C132 C131 P1 120.7(5) . .
C133 C132 C131 118.8(7) . .
C134 C133 C132 122.0(7) . .
C133 C134 C135 119.4(7) . .
C134 C135 C136 120.4(8) . .
C135 C136 C131 120.8(7) . .
P2 Au2 Rh1 148.07(4) . .
P2 Au2 Rh4 131.72(4) . 3_765
Rh1 Au2 Rh4 67.946(16) . 3_765
P2 Au2 Rh5 129.30(4) . .
Rh1 Au2 Rh5 66.733(12) . .
Rh4 Au2 Rh5 87.535(13) 3_765 .
C211 P2 C231 106.0(3) . .
C211 P2 C221 103.7(3) . .
C231 P2 C221 101.9(3) . .
C211 P2 Au2 113.2(2) . .
C231 P2 Au2 113.2(2) . .
C221 P2 Au2 117.6(2) . .
C212 C211 C216 117.8(6) . .
C212 C211 P2 119.5(5) . .
C216 C211 P2 122.7(5) . .
C213 C212 C211 121.0(7) . .
C214 C213 C212 121.6(8) . .
C213 C214 C215 118.1(8) . .
C214 C215 C216 121.3(7) . .
C215 C216 C211 120.1(7) . .
C226 C221 C222 118.5(6) . .
C226 C221 P2 118.0(5) . .
C222 C221 P2 123.4(5) . .
C221 C222 C223 120.2(7) . .
C224 C223 C222 120.9(7) . .
C223 C224 C225 119.6(7) . .
C224 C225 C226 119.7(7) . .
C221 C226 C225 121.0(6) . .
C236 C231 C232 118.0(6) . .
C236 C231 P2 118.7(5) . .
C232 C231 P2 123.2(5) . .
C233 C232 C231 120.9(7) . .
C234 C233 C232 119.8(7) . .
C233 C234 C235 120.8(7) . .
C234 C235 C236 119.4(7) . .
C231 C236 C235 121.1(6) . .
C21N N1 C11N 111.8(5) . .
C21N N1 C31N 111.5(5) . .
C11N N1 C31N 106.3(4) . .
C21N N1 C41N 105.9(4) . .
C11N N1 C41N 110.5(5) . .
C31N N1 C41N 110.9(5) . .
C12N C11N N1 116.5(5) . .
C11N C12N C13N 110.7(6) . .
C14N C13N C12N 114.9(9) . .
N1 C21N C22N 115.8(5) . .
C21N C22N C23N 110.6(6) . .
C24N C23N C22N 112.7(8) . .
C32N C31N N1 116.2(5) . .
C33N C32N C31N 111.0(6) . .
C34N C33N C32N 114.1(7) . .
C42N C41N N1 115.8(5) . .
C43N C42N C41N 111.6(6) . .
C44N C43N C42N 115.5(7) . .
C2S O1S C5S 102.9(14) . .
C3S C2S O1S 103.3(17) . .
C2S C3S C4S 109.9(19) . .
C5S C4S C3S 93.0(18) . .
C4S C5S O1S 101.7(18) . .

loop_
_geom_bond_atom_site_label_1
_geom_bond_atom_site_label_2
_geom_bond_distance
_geom_bond_site_symmetry_2
Rh1 C1 1.873(7) .
Rh1 C 2.039(5) .
Rh1 C 2.049(5) 3_765
Rh1 Rh1 2.6420(9) 3_765
Rh1 Au1 2.7005(6) .
Rh1 Au2 2.7123(7) .
Rh1 Rh3 2.8723(7) .
Rh1 Rh2 2.9026(7) .
Rh1 Rh4 3.0808(7) 3_765
Rh1 Rh5 3.1064(7) .
Rh1 Rh4 3.1230(7) .
Rh1 Rh5 3.1283(7) 3_765
Rh2 C2 1.847(7) .
Rh2 C24 2.045(6) 3_765
Rh2 C25 2.050(6) 3_765
Rh2 C 2.147(5) 3_765
Rh2 Rh5 2.7574(7) 3_765
Rh2 Rh4 2.7593(6) 3_765
Rh3 C3 1.862(7) .
Rh3 C34 1.986(6) .
Rh3 C35 2.005(6) .
Rh3 C 2.119(5) .
Rh3 Rh4 2.7609(7) .
Rh3 Rh5 2.7718(7) .
Rh4 C4 1.895(6) .
Rh4 C24 2.013(6) .
Rh4 C 2.040(5) .
Rh4 C34 2.084(6) .
Rh4 Rh2 2.7592(6) 3_765
Rh4 Au2 2.7994(6) 3_765
Rh4 Au1 2.8726(7) .
Rh4 Rh1 3.0808(8) 3_765
Rh5 C5 1.898(6) .
Rh5 C25 2.024(6) .
Rh5 C 2.048(5) .
Rh5 C35 2.108(6) .
Rh5 Rh2 2.7575(7) 3_765
Rh5 Au1 2.8023(7) 3_765
Rh5 Au2 2.9264(7) .
Rh5 Rh1 3.1283(7) 3_765
C Rh1 2.049(5) 3_765
C Rh2 2.147(5) 3_765
C1 O1 1.159(7) .
C2 O2 1.146(7) .
C3 O3 1.143(7) .
C4 O4 1.143(6) .
C5 O5 1.137(6) .
C24 O24 1.167(6) .
C24 Rh2 2.045(6) 3_765
C25 O25 1.167(6) .
C25 Rh2 2.050(6) 3_765
C34 O34 1.165(6) .
C35 O35 1.165(7) .
Au1 P1 2.2940(14) .
Au1 Rh5 2.8022(7) 3_765
P1 C121 1.822(6) .
P1 C131 1.822(6) .
P1 C111 1.831(6) .
C111 C116 1.367(7) .
C111 C112 1.373(8) .
C112 C113 1.379(8) .
C113 C114 1.353(9) .
C114 C115 1.363(9) .
C115 C116 1.384(9) .
C121 C122 1.372(8) .
C121 C126 1.381(8) .
C122 C123 1.369(9) .
C123 C124 1.374(10) .
C124 C125 1.361(9) .
C125 C126 1.376(9) .
C131 C136 1.382(9) .
C131 C132 1.394(8) .
C132 C133 1.385(9) .
C133 C134 1.348(11) .
C134 C135 1.368(11) .
C135 C136 1.372(9) .
Au2 P2 2.3000(15) .
Au2 Rh4 2.7994(6) 3_765
P2 C211 1.816(6) .
P2 C231 1.821(6) .
P2 C221 1.826(6) .
C211 C212 1.378(8) .
C211 C216 1.399(8) .
C212 C213 1.372(9) .
C213 C214 1.369(11) .
C214 C215 1.375(11) .
C215 C216 1.382(10) .
C221 C226 1.371(9) .
C221 C222 1.385(8) .
C222 C223 1.388(9) .
C223 C224 1.356(10) .
C224 C225 1.377(10) .
C225 C226 1.393(9) .
C231 C236 1.371(8) .
C231 C232 1.391(8) .
C232 C233 1.372(9) .
C233 C234 1.358(10) .
C234 C235 1.366(10) .
C235 C236 1.380(9) .
N1 C21N 1.513(7) .
N1 C11N 1.511(7) .
N1 C31N 1.520(7) .
N1 C41N 1.523(7) .
C11N C12N 1.504(9) .
C12N C13N 1.509(10) .
C13N C14N 1.477(13) .
C21N C22N 1.512(9) .
C22N C23N 1.535(10) .
C23N C24N 1.477(11) .
C31N C32N 1.516(8) .
C32N C33N 1.516(10) .
C33N C34N 1.486(12) .
C41N C42N 1.511(9) .
C42N C43N 1.502(9) .
C43N C44N 1.481(10) .
O1S C2S 1.396(15) .
O1S C5S 1.517(14) .
C2S C3S 1.395(16) .
C3S C4S 1.565(17) .
C4S C5S 1.392(17) .
